data_7120235
loop_
_publ_author_name
'Gimeno, M. Concepcion'
'Blanco, M. Carmen'
'Laguna, Antonio'
'Naumov, Pance'
'CAMARA, JESSICA'

_publ_section_title
;
 An Stable gold(I)-enyne species obtained by alkyne carboauration in a
 complex rearrangement
;
_journal_name_full 'Chem. Commun.'
_journal_paper_doi 10.1039/C7CC03713A
_journal_year 2017
_chemical_formula_sum 'C90 H70 Au4 Cl4 P4'
_chemical_formula_weight 2205.01
_chemical_name_systematic
; 
 ? 
;
_space_group_IT_number 2
_symmetry_cell_setting triclinic
_symmetry_space_group_name_Hall '-P 1'
_symmetry_space_group_name_H-M 'P -1'
_atom_sites_solution_hydrogens geom
_atom_sites_solution_primary direct
_atom_sites_solution_secondary difmap
_audit_creation_method SHELXL-97
_audit_update_record
;
2017-03-20 deposited with the CCDC.
2017-06-07 downloaded from the CCDC.
;
_cell_angle_alpha 102.046(5)
_cell_angle_beta 104.468(6)
_cell_angle_gamma 111.469(6)
_cell_formula_units_Z 1
_cell_length_a 11.9864(9)
_cell_length_b 13.8514(7)
_cell_length_c 14.9652(9)
_cell_measurement_reflns_used 9273
_cell_measurement_temperature 100(2)
_cell_measurement_theta_max 28.7759
_cell_measurement_theta_min 4.2148
_cell_volume 2111.1(3)
_computing_cell_refinement
;
CrysAlisPro, Agilent Technologies,
Version 1.171.35.21 (release 20-01-2012 CrysAlis171 .NET)
(compiled Jan 23 2012,18:06:46)
;
_computing_data_collection
;
CrysAlisPro, Agilent Technologies,
Version 1.171.35.21 (release 20-01-2012 CrysAlis171 .NET)
(compiled Jan 23 2012,18:06:46)
;
_computing_data_reduction
;
CrysAlisPro, Agilent Technologies,
Version 1.171.35.21 (release 20-01-2012 CrysAlis171 .NET)
(compiled Jan 23 2012,18:06:46)
;
_computing_molecular_graphics XP
_computing_publication_material XCIF
_computing_structure_refinement 'SHELXL-97 (Sheldrick, 1997)'
_computing_structure_solution 'SHELXS-97 (Sheldrick, 1990)'
_diffrn_ambient_temperature 100(2)
_diffrn_detector_area_resol_mean 16.0655
_diffrn_measured_fraction_theta_full 0.994
_diffrn_measured_fraction_theta_max 0.994
_diffrn_measurement_device_type 'Xcalibur, Sapphire3'
_diffrn_measurement_method '\w rotations'
_diffrn_radiation_monochromator graphite
_diffrn_radiation_source 'fine-focus sealed tube'
_diffrn_radiation_type MoK\a
_diffrn_radiation_wavelength 0.71073
_diffrn_reflns_av_R_equivalents 0.0357
_diffrn_reflns_av_sigmaI/netI 0.0355
_diffrn_reflns_limit_h_max 14
_diffrn_reflns_limit_h_min -14
_diffrn_reflns_limit_k_max 16
_diffrn_reflns_limit_k_min -16
_diffrn_reflns_limit_l_max 18
_diffrn_reflns_limit_l_min -18
_diffrn_reflns_number 25992
_diffrn_reflns_theta_full 25.50
_diffrn_reflns_theta_max 25.50
_diffrn_reflns_theta_min 4.35
_exptl_absorpt_coefficient_mu 7.173
_exptl_absorpt_correction_T_max 0.3280
_exptl_absorpt_correction_T_min 0.1615
_exptl_absorpt_correction_type multi-scan
_exptl_absorpt_process_details
;
CrysAlisPro, Agilent Technologies,
Version 1.171.35.21 (release 20-01-2012 CrysAlis171 .NET)
(compiled Jan 23 2012,18:06:46)
Empirical absorption correction using spherical harmonics,
 implemented in SCALE3 ABSPACK scaling algorithm.
;
_exptl_crystal_colour pale-yellow
_exptl_crystal_density_diffrn 1.734
_exptl_crystal_density_method 'not measured'
_exptl_crystal_description prism
_exptl_crystal_F_000 1054
_exptl_crystal_size_max 0.40
_exptl_crystal_size_mid 0.35
_exptl_crystal_size_min 0.20
_refine_diff_density_max 2.771
_refine_diff_density_min -1.216
_refine_diff_density_rms 0.184
_refine_ls_extinction_method none
_refine_ls_goodness_of_fit_ref 1.041
_refine_ls_hydrogen_treatment mixed
_refine_ls_matrix_type full
_refine_ls_number_parameters 508
_refine_ls_number_reflns 7819
_refine_ls_number_restraints 92
_refine_ls_restrained_S_all 1.036
_refine_ls_R_factor_all 0.0516
_refine_ls_R_factor_gt 0.0432
_refine_ls_shift/su_max 0.001
_refine_ls_shift/su_mean 0.000
_refine_ls_structure_factor_coef Fsqd
_refine_ls_weighting_details 'calc w=1/[\s^2^(Fo^2^)+(0.0592P)^2^+15.2788P] where P=(Fo^2^+2Fc^2^)/3'
_refine_ls_weighting_scheme calc
_refine_ls_wR_factor_gt 0.1113
_refine_ls_wR_factor_ref 0.1178
_reflns_number_gt 6759
_reflns_number_total 7819
_reflns_threshold_expression >2sigma(I)
_cod_data_source_file c7cc03713a2.cif
_cod_data_source_block c329
_cod_depositor_comments
;
The following automatic conversions were performed:

'_symmetry_cell_setting' value 'Triclinic' changed to 'triclinic'
according to
/home/data/users/saulius/crontab/automatic-downloads/rss-feeds/RSC/lib/dictionaries/cif_core.dic
dictionary named 'cif_core.dic' version 2.4.2 from 2011-04-26.

Automatic conversion script
Id: cif_fix_values 4973 2017-02-22 13:04:09Z antanas 
;
_cod_original_cell_volume 2111.1(2)
_cod_original_sg_symbol_H-M P-1
_cod_database_code 7120235

loop_
_symmetry_equiv_pos_as_xyz
'x, y, z'
'-x, -y, -z'

loop_
_atom_site_label
_atom_site_type_symbol
_atom_site_fract_x
_atom_site_fract_y
_atom_site_fract_z
_atom_site_U_iso_or_equiv
_atom_site_adp_type
_atom_site_occupancy
_atom_site_symmetry_multiplicity
_atom_site_calc_flag
_atom_site_refinement_flags
Au1 Au -0.04542(2) 0.40182(2) 0.52107(2) 0.02524(10) Uani 1 1 d .
Au2 Au 0.11081(3) 0.10609(2) 0.37581(2) 0.03561(11) Uani 1 1 d .
P1 P -0.14646(17) 0.47991(16) 0.60176(14) 0.0252(4) Uani 1 1 d .
P2 P 0.04747(19) 0.20897(15) 0.47211(15) 0.0283(4) Uani 1 1 d .
C1 C -0.3074(7) 0.3851(6) 0.5852(6) 0.0301(16) Uani 1 1 d U
C2 C -0.3720(7) 0.2903(6) 0.5032(6) 0.0332(16) Uani 1 1 d U
H2 H -0.3309 0.2759 0.4589 0.040 Uiso 1 1 calc R
C3 C -0.4975(8) 0.2165(7) 0.4864(7) 0.0425(19) Uani 1 1 d U
H3 H -0.5430 0.1526 0.4297 0.051 Uiso 1 1 calc R
C4 C -0.5546(8) 0.2364(7) 0.5517(7) 0.047(2) Uani 1 1 d U
H4 H -0.6394 0.1851 0.5405 0.056 Uiso 1 1 calc R
C5 C -0.4917(8) 0.3296(7) 0.6339(7) 0.0428(19) Uani 1 1 d U
H5 H -0.5333 0.3432 0.6780 0.051 Uiso 1 1 calc R
C6 C -0.3669(8) 0.4032(7) 0.6512(7) 0.0394(18) Uani 1 1 d U
H6 H -0.3219 0.4664 0.7085 0.047 Uiso 1 1 calc R
C11 C -0.0618(7) 0.5276(8) 0.7332(6) 0.0383(18) Uani 1 1 d U
C12 C -0.0105(8) 0.6363(9) 0.7917(6) 0.050(2) Uani 1 1 d U
H12 H -0.0216 0.6898 0.7646 0.059 Uiso 1 1 calc R
C13 C 0.0581(10) 0.6659(11) 0.8917(7) 0.070(3) Uani 1 1 d U
H13 H 0.0932 0.7403 0.9324 0.084 Uiso 1 1 calc R
C14 C 0.0755(11) 0.5902(14) 0.9319(8) 0.082(4) Uani 1 1 d U
H14 H 0.1242 0.6119 0.9994 0.098 Uiso 1 1 calc R
C15 C 0.0238(11) 0.4865(13) 0.8753(8) 0.073(3) Uani 1 1 d U
H15 H 0.0333 0.4334 0.9038 0.088 Uiso 1 1 calc R
C16 C -0.0455(9) 0.4518(10) 0.7739(7) 0.056(2) Uani 1 1 d U
H16 H -0.0802 0.3770 0.7345 0.067 Uiso 1 1 calc R
C17 C 0.0664(7) 0.3424(6) 0.4628(6) 0.0284(15) Uani 1 1 d U
C18 C 0.1470(7) 0.3952(6) 0.4231(5) 0.0265(15) Uani 1 1 d U
C19 C 0.2351(8) 0.3634(6) 0.3905(6) 0.0325(16) Uani 1 1 d U
C20 C 0.3152(7) 0.3512(6) 0.3606(6) 0.0320(16) Uani 1 1 d U
C21 C 0.4135(7) 0.3401(6) 0.3283(6) 0.0309(16) Uani 1 1 d U
C22 C 0.5346(7) 0.4298(7) 0.3636(6) 0.0340(17) Uani 1 1 d U
H22 H 0.5506 0.4969 0.4090 0.041 Uiso 1 1 calc R
C23 C 0.6319(7) 0.4216(7) 0.3325(6) 0.0371(17) Uani 1 1 d U
H23 H 0.7135 0.4836 0.3569 0.045 Uiso 1 1 calc R
C24 C 0.6126(8) 0.3257(7) 0.2672(6) 0.0370(18) Uani 1 1 d U
C25 C 0.4903(8) 0.2360(7) 0.2309(7) 0.0416(19) Uani 1 1 d U
H25 H 0.4745 0.1695 0.1846 0.050 Uiso 1 1 calc R
C26 C 0.3923(8) 0.2426(7) 0.2614(6) 0.0398(19) Uani 1 1 d U
H26 H 0.3106 0.1807 0.2366 0.048 Uiso 1 1 calc R
C27 C 0.7203(9) 0.3180(9) 0.2361(7) 0.050(2) Uani 1 1 d U
H27A H 0.7472 0.3715 0.2028 0.076 Uiso 1 1 calc R
H27B H 0.6905 0.2436 0.1914 0.076 Uiso 1 1 calc R
H27C H 0.7931 0.3339 0.2939 0.076 Uiso 1 1 calc R
C31 C -0.1244(7) 0.1375(6) 0.4468(6) 0.0345(17) Uani 1 1 d U
C32 C -0.2058(9) 0.1136(7) 0.3526(8) 0.051(2) Uani 1 1 d U
H32 H -0.1717 0.1347 0.3051 0.061 Uiso 1 1 calc R
C33 C -0.3387(9) 0.0580(8) 0.3285(9) 0.060(3) Uani 1 1 d U
H33 H -0.3953 0.0423 0.2646 0.073 Uiso 1 1 calc R
C34 C -0.3869(10) 0.0263(8) 0.3967(10) 0.067(3) Uani 1 1 d U
H34 H -0.4770 -0.0129 0.3797 0.080 Uiso 1 1 calc R
C35 C -0.3059(9) 0.0508(8) 0.4891(9) 0.055(2) Uani 1 1 d U
H35 H -0.3406 0.0279 0.5357 0.066 Uiso 1 1 calc R
C36 C -0.1747(8) 0.1082(6) 0.5162(7) 0.0413(19) Uani 1 1 d U
H36 H -0.1197 0.1274 0.5815 0.050 Uiso 1 1 calc R
C41 C 0.1233(7) 0.2297(6) 0.6001(6) 0.0309(16) Uani 1 1 d U
C42 C 0.1645(8) 0.1545(7) 0.6241(7) 0.0380(18) Uani 1 1 d U
H42 H 0.1547 0.0944 0.5734 0.046 Uiso 1 1 calc R
C43 C 0.2196(10) 0.1652(8) 0.7202(7) 0.052(2) Uani 1 1 d U
H43 H 0.2454 0.1115 0.7356 0.063 Uiso 1 1 calc R
C44 C 0.2371(13) 0.2519(11) 0.7928(8) 0.072(3) Uani 1 1 d U
H44 H 0.2779 0.2599 0.8588 0.087 Uiso 1 1 calc R
C45 C 0.1975(14) 0.3281(10) 0.7732(8) 0.076(4) Uani 1 1 d U
H45 H 0.2087 0.3879 0.8249 0.091 Uiso 1 1 calc R
C46 C 0.1405(10) 0.3168(8) 0.6765(7) 0.052(2) Uani 1 1 d U
H46 H 0.1126 0.3696 0.6622 0.062 Uiso 1 1 calc R
C47 C 0.1668(9) 0.0080(7) 0.2923(7) 0.042(2) Uani 1 1 d U
C48 C 0.2073(10) -0.0426(8) 0.2504(7) 0.048(2) Uani 1 1 d U
C51 C 0.2632(9) -0.0982(7) 0.1977(7) 0.047(2) Uani 1 1 d U
C52 C 0.2942(9) -0.0699(8) 0.1203(7) 0.048(2) Uani 1 1 d U
H52 H 0.2736 -0.0161 0.0998 0.057 Uiso 1 1 calc R
C53 C 0.3551(10) -0.1194(9) 0.0723(7) 0.056(2) Uani 1 1 d U
H53 H 0.3779 -0.0969 0.0210 0.067 Uiso 1 1 calc R
C54 C 0.3829(11) -0.2002(10) 0.0974(7) 0.061(3) Uani 1 1 d U
C55 C 0.3516(12) -0.2273(10) 0.1741(8) 0.068(3) Uani 1 1 d U
H55 H 0.3737 -0.2807 0.1941 0.082 Uiso 1 1 calc R
C56 C 0.2887(10) -0.1812(7) 0.2250(6) 0.046(2) Uani 1 1 d U
H56 H 0.2647 -0.2052 0.2753 0.055 Uiso 1 1 calc R
C57 C 0.4432(14) -0.2546(13) 0.0442(9) 0.088(4) Uani 1 1 d U
H57A H 0.3805 -0.3305 0.0048 0.133 Uiso 1 1 calc R
H57B H 0.5166 -0.2547 0.0911 0.133 Uiso 1 1 calc R
H57C H 0.4727 -0.2148 0.0013 0.133 Uiso 1 1 calc R
Cl1 Cl 0.7364(7) 0.5624(8) 0.9226(4) 0.104(3) Uani 0.50 1 d P
Cl2 Cl 0.4600(9) 0.4792(8) 0.8674(6) 0.048(2) Uani 0.25 1 d P
Cl3 Cl 0.5289(13) 0.5296(11) 0.9629(10) 0.085(4) Uani 0.25 1 d P
C64 C 0.602(2) 0.574(2) 0.8937(16) 0.073(8) Uani 0.50 1 d P
Cl4 Cl 0.2251(10) 0.0215(11) 0.9070(7) 0.145(5) Uani 0.50 1 d P
C65 C 0.0838(18) 0.0279(15) 0.8936(12) 0.051(5) Uani 0.50 1 d P
Cl5 Cl -0.0007(12) -0.1035(7) 0.8897(7) 0.080(3) Uani 0.30 1 d P
Cl6 Cl 0.1331(14) 0.1394(8) 1.0045(7) 0.059(4) Uani 0.20 1 d P

loop_
_atom_site_aniso_label
_atom_site_aniso_U_11
_atom_site_aniso_U_22
_atom_site_aniso_U_33
_atom_site_aniso_U_23
_atom_site_aniso_U_13
_atom_site_aniso_U_12
Au1 0.02344(16) 0.02254(16) 0.03254(17) 0.01504(12) 0.01408(12) 0.00722(12)
Au2 0.03751(19) 0.02617(18) 0.04321(19) 0.01131(14) 0.01999(15) 0.01062(14)
P1 0.0228(9) 0.0268(10) 0.0304(9) 0.0153(8) 0.0139(8) 0.0097(8)
P2 0.0300(10) 0.0208(9) 0.0373(10) 0.0127(8) 0.0165(8) 0.0102(8)
C1 0.026(4) 0.034(4) 0.039(4) 0.022(3) 0.017(3) 0.013(3)
C2 0.021(3) 0.032(4) 0.047(4) 0.023(3) 0.011(3) 0.007(3)
C3 0.027(4) 0.036(4) 0.057(5) 0.025(4) 0.009(4) 0.006(3)
C4 0.029(4) 0.038(5) 0.083(6) 0.036(4) 0.025(4) 0.013(3)
C5 0.037(4) 0.044(5) 0.070(5) 0.036(4) 0.035(4) 0.021(4)
C6 0.035(4) 0.040(5) 0.053(5) 0.025(4) 0.026(4) 0.016(3)
C11 0.025(4) 0.059(5) 0.029(4) 0.020(3) 0.016(3) 0.011(4)
C12 0.028(4) 0.063(5) 0.038(4) 0.007(4) 0.010(4) 0.006(4)
C13 0.041(5) 0.097(8) 0.034(4) -0.001(5) 0.014(4) 0.002(5)
C14 0.045(6) 0.143(10) 0.030(5) 0.026(5) 0.012(4) 0.015(7)
C15 0.058(7) 0.125(9) 0.056(6) 0.062(6) 0.025(5) 0.040(7)
C16 0.051(6) 0.075(6) 0.046(5) 0.037(5) 0.024(4) 0.020(5)
C17 0.027(4) 0.030(4) 0.036(4) 0.016(3) 0.012(3) 0.017(3)
C18 0.025(4) 0.027(4) 0.024(3) 0.009(3) 0.009(3) 0.008(3)
C19 0.036(4) 0.026(4) 0.039(4) 0.019(3) 0.016(3) 0.009(3)
C20 0.030(4) 0.029(4) 0.035(4) 0.011(3) 0.016(3) 0.007(3)
C21 0.028(4) 0.033(4) 0.036(4) 0.017(3) 0.015(3) 0.013(3)
C22 0.031(4) 0.032(4) 0.037(4) 0.012(3) 0.011(3) 0.011(3)
C23 0.026(4) 0.040(4) 0.042(4) 0.019(3) 0.012(3) 0.007(3)
C24 0.029(4) 0.050(5) 0.034(4) 0.017(4) 0.014(3) 0.016(3)
C25 0.037(4) 0.041(5) 0.048(5) 0.012(4) 0.023(4) 0.015(3)
C26 0.034(4) 0.036(4) 0.045(5) 0.012(3) 0.020(4) 0.009(3)
C27 0.036(4) 0.071(7) 0.046(5) 0.019(5) 0.023(4) 0.021(5)
C31 0.028(4) 0.018(4) 0.055(5) 0.014(3) 0.016(3) 0.007(3)
C32 0.037(4) 0.035(5) 0.065(5) 0.014(4) 0.006(4) 0.009(4)
C33 0.040(4) 0.038(5) 0.081(6) 0.015(5) -0.003(4) 0.012(4)
C34 0.033(5) 0.035(5) 0.121(8) 0.026(6) 0.021(5) 0.006(4)
C35 0.044(5) 0.033(5) 0.100(7) 0.032(5) 0.041(5) 0.014(4)
C36 0.036(4) 0.023(4) 0.071(5) 0.022(4) 0.028(4) 0.011(3)
C41 0.025(4) 0.026(4) 0.042(4) 0.015(3) 0.014(3) 0.008(3)
C42 0.039(4) 0.031(4) 0.053(4) 0.021(4) 0.020(4) 0.019(4)
C43 0.064(6) 0.049(5) 0.058(5) 0.031(4) 0.019(5) 0.035(5)
C44 0.104(9) 0.083(8) 0.041(5) 0.023(5) 0.009(6) 0.062(8)
C45 0.122(11) 0.071(8) 0.040(5) 0.013(5) 0.012(6) 0.065(8)
C46 0.072(7) 0.038(5) 0.045(5) 0.013(4) 0.010(5) 0.031(5)
C47 0.053(5) 0.031(4) 0.049(5) 0.017(4) 0.026(4) 0.020(4)
C48 0.058(6) 0.035(5) 0.053(5) 0.013(4) 0.024(4) 0.018(4)
C51 0.046(5) 0.035(5) 0.055(5) 0.013(4) 0.020(4) 0.013(4)
C52 0.046(5) 0.049(5) 0.043(5) 0.013(4) 0.014(4) 0.018(4)
C53 0.056(6) 0.067(6) 0.032(5) 0.006(4) 0.010(4) 0.024(5)
C54 0.067(7) 0.073(7) 0.037(5) 0.005(5) 0.008(4) 0.038(6)
C55 0.092(9) 0.059(7) 0.059(6) 0.017(5) 0.019(6) 0.045(6)
C56 0.067(6) 0.027(4) 0.035(4) 0.003(3) 0.009(4) 0.022(4)
C57 0.091(9) 0.122(12) 0.074(8) 0.026(8) 0.031(7) 0.073(10)
Cl1 0.085(4) 0.189(9) 0.051(3) 0.013(4) 0.009(3) 0.098(6)
Cl2 0.064(6) 0.053(5) 0.031(4) 0.019(4) 0.017(4) 0.027(5)
Cl3 0.073(8) 0.062(8) 0.087(9) 0.012(7) 0.018(7) 0.009(6)
C64 0.056(13) 0.13(2) 0.066(13) 0.082(16) 0.044(11) 0.040(14)
Cl4 0.173(8) 0.307(14) 0.133(7) 0.192(9) 0.113(7) 0.189(10)
C65 0.049(11) 0.034(10) 0.031(9) 0.002(7) -0.001(8) -0.006(8)
Cl5 0.119(9) 0.031(4) 0.050(5) 0.007(4) 0.012(5) 0.008(5)
Cl6 0.108(10) 0.019(5) 0.029(5) -0.004(4) 0.036(6) 0.003(6)

loop_
_atom_type_symbol
_atom_type_description
_atom_type_scat_dispersion_real
_atom_type_scat_dispersion_imag
_atom_type_scat_source
C C 0.0033 0.0016 'International Tables Vol C Tables 4.2.6.8 and 6.1.1.4'
H H 0.0000 0.0000 'International Tables Vol C Tables 4.2.6.8 and 6.1.1.4'
P P 0.1023 0.0942 'International Tables Vol C Tables 4.2.6.8 and 6.1.1.4'
Au Au -2.0133 8.8022 'International Tables Vol C Tables 4.2.6.8 and 6.1.1.4'
Cl Cl 0.1484 0.1585 'International Tables Vol C Tables 4.2.6.8 and 6.1.1.4'

loop_
_geom_angle_atom_site_label_1
_geom_angle_atom_site_label_2
_geom_angle_atom_site_label_3
_geom_angle
_geom_angle_site_symmetry_1
_geom_angle_site_symmetry_3
C17 Au1 P1 173.1(2) . .
C17 Au1 Au1 93.9(2) . 2_566
P1 Au1 Au1 84.87(5) . 2_566
C47 Au2 P2 177.3(2) . .
C1 P1 C11 103.6(3) . .
C1 P1 C18 110.0(3) . 2_566
C11 P1 C18 103.7(4) . 2_566
C1 P1 Au1 114.1(3) . .
C11 P1 Au1 110.1(3) . .
C18 P1 Au1 114.3(2) 2_566 .
C41 P2 C17 107.2(4) . .
C41 P2 C31 104.8(4) . .
C17 P2 C31 102.2(3) . .
C41 P2 Au2 110.8(3) . .
C17 P2 Au2 119.5(3) . .
C31 P2 Au2 111.0(3) . .
C6 C1 C2 119.6(7) . .
C6 C1 P1 122.5(6) . .
C2 C1 P1 117.9(6) . .
C1 C2 C3 119.7(8) . .
C4 C3 C2 119.8(9) . .
C3 C4 C5 121.3(8) . .
C4 C5 C6 119.2(8) . .
C5 C6 C1 120.3(9) . .
C16 C11 C12 119.6(9) . .
C16 C11 P1 117.3(8) . .
C12 C11 P1 123.0(7) . .
C11 C12 C13 118.8(11) . .
C14 C13 C12 121.4(12) . .
C15 C14 C13 119.0(10) . .
C14 C15 C16 122.1(12) . .
C11 C16 C15 119.1(11) . .
C18 C17 P2 121.3(6) . .
C18 C17 Au1 124.9(6) . .
P2 C17 Au1 113.8(4) . .
C17 C18 C19 127.2(7) . .
C17 C18 P1 120.0(6) . 2_566
C19 C18 P1 112.6(5) . 2_566
C20 C19 C18 170.4(8) . .
C19 C20 C21 177.9(9) . .
C26 C21 C22 118.7(7) . .
C26 C21 C20 122.1(7) . .
C22 C21 C20 119.2(7) . .
C23 C22 C21 120.4(8) . .
C24 C23 C22 121.5(7) . .
C23 C24 C25 118.1(7) . .
C23 C24 C27 120.5(8) . .
C25 C24 C27 121.4(8) . .
C26 C25 C24 121.2(8) . .
C25 C26 C21 120.1(8) . .
C36 C31 C32 120.1(8) . .
C36 C31 P2 123.3(7) . .
C32 C31 P2 116.6(7) . .
C31 C32 C33 119.2(10) . .
C34 C33 C32 120.0(10) . .
C35 C34 C33 120.1(9) . .
C34 C35 C36 121.4(10) . .
C35 C36 C31 119.0(10) . .
C42 C41 C46 117.5(8) . .
C42 C41 P2 118.9(6) . .
C46 C41 P2 123.6(6) . .
C43 C42 C41 121.1(8) . .
C44 C43 C42 119.9(9) . .
C43 C44 C45 121.4(10) . .
C44 C45 C46 118.7(10) . .
C45 C46 C41 121.4(9) . .
C48 C47 Au2 175.0(9) . .
C47 C48 C51 176.0(10) . .
C52 C51 C56 119.4(9) . .
C52 C51 C48 120.6(9) . .
C56 C51 C48 120.0(9) . .
C51 C52 C53 120.9(10) . .
C54 C53 C52 121.5(10) . .
C53 C54 C55 117.0(10) . .
C53 C54 C57 121.1(11) . .
C55 C54 C57 121.9(11) . .
C54 C55 C56 124.3(10) . .
C51 C56 C55 116.9(9) . .
Cl3 Cl2 C64 64.9(10) . .
Cl2 Cl3 C64 66.0(12) . .
Cl2 Cl3 Cl3 116.1(13) . 2_667
C64 Cl3 Cl3 168.4(19) . 2_667
Cl3 C64 Cl2 49.1(8) . .
Cl3 C64 Cl1 107.6(13) . .
Cl2 C64 Cl1 126.9(18) . .
Cl4 C65 Cl5 96.4(13) . .
Cl4 C65 Cl6 99.6(11) . .
Cl5 C65 Cl6 118.3(12) . .

loop_
_geom_bond_atom_site_label_1
_geom_bond_atom_site_label_2
_geom_bond_distance
_geom_bond_site_symmetry_2
Au1 C17 2.080(7) .
Au1 P1 2.2890(18) .
Au1 Au1 2.8058(5) 2_566
Au2 C47 2.059(9) .
Au2 P2 2.2728(19) .
P1 C1 1.811(7) .
P1 C11 1.818(8) .
P1 C18 1.845(8) 2_566
P2 C41 1.813(8) .
P2 C17 1.818(8) .
P2 C31 1.824(8) .
C1 C6 1.388(11) .
C1 C2 1.392(11) .
C2 C3 1.397(11) .
C3 C4 1.364(13) .
C4 C5 1.382(13) .
C5 C6 1.386(12) .
C11 C16 1.367(14) .
C11 C12 1.383(13) .
C12 C13 1.402(13) .
C13 C14 1.37(2) .
C14 C15 1.321(19) .
C15 C16 1.414(15) .
C17 C18 1.331(10) .
C18 C19 1.434(11) .
C18 P1 1.845(8) 2_566
C19 C20 1.205(11) .
C20 C21 1.425(10) .
C21 C26 1.395(11) .
C21 C22 1.398(11) .
C22 C23 1.391(11) .
C23 C24 1.376(12) .
C24 C25 1.405(12) .
C24 C27 1.508(11) .
C25 C26 1.389(11) .
C31 C36 1.385(12) .
C31 C32 1.390(13) .
C32 C33 1.400(13) .
C33 C34 1.366(17) .
C34 C35 1.365(17) .
C35 C36 1.379(12) .
C41 C42 1.379(11) .
C41 C46 1.389(12) .
C42 C43 1.376(13) .
C43 C44 1.350(15) .
C44 C45 1.362(15) .
C45 C46 1.384(14) .
C47 C48 1.156(12) .
C48 C51 1.432(13) .
C51 C52 1.391(13) .
C51 C56 1.405(13) .
C52 C53 1.394(13) .
C53 C54 1.374(15) .
C54 C55 1.376(16) .
C54 C57 1.469(15) .
C55 C56 1.412(15) .
Cl1 C64 1.63(2) .
Cl2 Cl3 1.335(16) .
Cl2 C64 1.61(2) .
Cl3 C64 1.60(2) .
Cl3 Cl3 1.65(3) 2_667
Cl4 C65 1.69(2) .
C65 Cl5 1.71(2) .
C65 Cl6 1.81(2) .
